data_4066480
loop_
_publ_author_name
'Meyer, Dirk'
'Ahrens, Sebastian'
'Strassner, Thomas'

_publ_section_title
;
 Platinum(IV) Complexes with Chelating N-Heterocyclic Carbene Ligands
;
_journal_issue 15
_journal_name_full Organometallics
_journal_page_first 3392
_journal_paper_doi 10.1021/om100488s
_journal_volume 29
_journal_year 2010
_chemical_formula_moiety 'C18 H24 Br2 N8 Pt, 2(H2 O), 2(Br)'
_chemical_formula_sum 'C18 H28 Br4 N8 O2 Pt'
_chemical_formula_weight 903.16
_space_group_IT_number 14
_symmetry_cell_setting monoclinic
_symmetry_Int_Tables_number 14
_symmetry_space_group_name_Hall '-P 2ybc'
_symmetry_space_group_name_H-M 'P 1 21/c 1'
_atom_sites_solution_hydrogens geom
_atom_sites_solution_primary direct
_atom_sites_solution_secondary difmap
_audit_creation_method SHELXL-97
_cell_angle_alpha 90.00
_cell_angle_beta 93.595(15)
_cell_angle_gamma 90.00
_cell_formula_units_Z 2
_cell_length_a 7.6800(13)
_cell_length_b 20.1220(12)
_cell_length_c 8.318(6)
_cell_measurement_reflns_used 39
_cell_measurement_temperature 198(2)
_cell_measurement_theta_max 17.121
_cell_measurement_theta_min 6.880
_cell_volume 1282.9(10)
_computing_cell_refinement 'Dirax/lsq (Duisenberg & Schreurs, 1989-2000)'
_computing_data_collection 'Collect (Nonius BV, 1997-2000)'
_computing_data_reduction 'EvalCCD (Duisenberg & Schreurs 1990-2000)'
_computing_molecular_graphics 'Ortep-3 for Windows (Farrugia,1997)'
_computing_publication_material 'PLATON (Spek, 2007)'
_computing_structure_refinement 'SHELXL-97 (Sheldrick, 2008)'
_computing_structure_solution 'SHELXS-97 (Sheldrick, 2008)'
_diffrn_ambient_pressure 101.3
_diffrn_ambient_temperature 198(2)
_diffrn_detector_area_resol_mean 9
_diffrn_measured_fraction_theta_full 0.996
_diffrn_measured_fraction_theta_max 0.996
_diffrn_measurement_device_type KappaCCD
_diffrn_measurement_method CCD
_diffrn_radiation_monochromator graphite
_diffrn_radiation_type MoK\a
_diffrn_radiation_wavelength 0.71073
_diffrn_reflns_av_R_equivalents 0.0444
_diffrn_reflns_av_sigmaI/netI 0.0256
_diffrn_reflns_limit_h_max 9
_diffrn_reflns_limit_h_min -9
_diffrn_reflns_limit_k_max 25
_diffrn_reflns_limit_k_min -25
_diffrn_reflns_limit_l_max 10
_diffrn_reflns_limit_l_min -10
_diffrn_reflns_number 18441
_diffrn_reflns_theta_full 26.40
_diffrn_reflns_theta_max 26.40
_diffrn_reflns_theta_min 3.65
_diffrn_source 'fine-focus sealed tube'
_exptl_absorpt_coefficient_mu 11.731
_exptl_absorpt_correction_T_max 0.3907
_exptl_absorpt_correction_T_min 0.1927
_exptl_absorpt_correction_type multi-scan
_exptl_absorpt_process_details 'SADABS 2.10.(Sheldrick,Bruker AXS Inc.,2003)'
_exptl_crystal_colour yellow
_exptl_crystal_density_diffrn 2.338
_exptl_crystal_density_method 'not measured'
_exptl_crystal_description block
_exptl_crystal_F_000 852
_exptl_crystal_recrystallization_method DMSO/THF
_exptl_crystal_size_max 0.19
_exptl_crystal_size_mid 0.13
_exptl_crystal_size_min 0.08
_refine_diff_density_max 0.492
_refine_diff_density_min -0.932
_refine_diff_density_rms 0.111
_refine_ls_extinction_method none
_refine_ls_goodness_of_fit_ref 1.043
_refine_ls_hydrogen_treatment mixed
_refine_ls_matrix_type full
_refine_ls_number_parameters 161
_refine_ls_number_reflns 2633
_refine_ls_number_restraints 0
_refine_ls_restrained_S_all 1.043
_refine_ls_R_factor_all 0.0317
_refine_ls_R_factor_gt 0.0200
_refine_ls_shift/su_max 0.001
_refine_ls_shift/su_mean 0.000
_refine_ls_structure_factor_coef Fsqd
_refine_ls_weighting_details 'calc w=1/[\s^2^(Fo^2^)+(0.0115P)^2^+2.0685P] where P=(Fo^2^+2Fc^2^)/3'
_refine_ls_weighting_scheme calc
_refine_ls_wR_factor_gt 0.0361
_refine_ls_wR_factor_ref 0.0391
_reflns_number_gt 2216
_reflns_number_total 2633
_reflns_threshold_expression >2sigma(I)
_cod_data_source_file om100488s_si_002.cif
_cod_data_source_block Compound9
_cod_original_sg_symbol_H-M 'P 21/c'
_cod_database_code 4066480

loop_
_symmetry_equiv_pos_as_xyz
'x, y, z'
'-x, y+1/2, -z+1/2'
'-x, -y, -z'
'x, -y-1/2, z-1/2'

loop_
_atom_site_label
_atom_site_type_symbol
_atom_site_fract_x
_atom_site_fract_y
_atom_site_fract_z
_atom_site_U_iso_or_equiv
_atom_site_adp_type
_atom_site_occupancy
_atom_site_symmetry_multiplicity
_atom_site_calc_flag
_atom_site_refinement_flags
Pt1 Pt 0.0000 0.0000 1.0000 0.01681(6) Uani 1 2 d S
Br1 Br -0.28248(5) -0.027031(19) 0.85206(4) 0.02707(9) Uani 1 1 d .
N1 N 0.1133(4) -0.05980(14) 0.6741(3) 0.0222(6) Uani 1 1 d .
N2 N 0.2081(4) 0.03883(14) 0.7203(3) 0.0218(6) Uani 1 1 d .
N3 N 0.0628(4) 0.13004(14) 0.8315(3) 0.0218(6) Uani 1 1 d .
N4 N -0.1834(4) 0.13840(14) 0.9359(3) 0.0259(7) Uani 1 1 d .
C1 C 0.1156(4) -0.01044(16) 0.7831(4) 0.0209(8) Uani 1 1 d .
C2 C 0.2064(5) -0.04093(18) 0.5440(4) 0.0283(8) Uani 1 1 d .
H2A H 0.2245 -0.0670 0.4513 0.034 Uiso 1 1 calc R
C3 C 0.2662(5) 0.02073(19) 0.5728(4) 0.0280(8) Uani 1 1 d .
H3A H 0.3347 0.0467 0.5054 0.034 Uiso 1 1 calc R
C4 C 0.0232(5) -0.12381(18) 0.6760(5) 0.0307(8) Uani 1 1 d .
H4A H -0.0131 -0.1327 0.7848 0.046 Uiso 1 1 calc R
H4B H 0.1021 -0.1591 0.6442 0.046 Uiso 1 1 calc R
H4C H -0.0798 -0.1225 0.6003 0.046 Uiso 1 1 calc R
C5 C 0.2309(4) 0.10468(17) 0.7922(4) 0.0241(8) Uani 1 1 d .
H5A H 0.3095 0.1019 0.8910 0.029 Uiso 1 1 calc R
H5B H 0.2843 0.1350 0.7156 0.029 Uiso 1 1 calc R
C6 C -0.0464(4) 0.09728(17) 0.9246(4) 0.0213(7) Uani 1 1 d .
C7 C -0.0041(5) 0.19139(18) 0.7851(4) 0.0314(9) Uani 1 1 d .
H7A H 0.0484 0.2234 0.7195 0.038 Uiso 1 1 calc R
C8 C -0.1584(5) 0.19651(19) 0.8516(5) 0.0349(9) Uani 1 1 d .
H8A H -0.2361 0.2333 0.8424 0.042 Uiso 1 1 calc R
C9 C -0.3419(5) 0.1284(2) 1.0224(5) 0.0351(9) Uani 1 1 d .
H9A H -0.3667 0.0807 1.0292 0.053 Uiso 1 1 calc R
H9B H -0.4403 0.1508 0.9645 0.053 Uiso 1 1 calc R
H9D H -0.3248 0.1468 1.1312 0.053 Uiso 1 1 calc R
O1 O 0.2586(4) 0.20771(18) 0.1097(4) 0.0465(8) Uani 1 1 d .
Br2 Br 0.49959(6) 0.17548(2) 0.45747(5) 0.04178(11) Uani 1 1 d .
H1 H 0.311(6) 0.241(3) 0.072(6) 0.057(16) Uiso 1 1 d .
H2 H 0.314(6) 0.200(2) 0.199(6) 0.049(15) Uiso 1 1 d .

loop_
_atom_site_aniso_label
_atom_site_aniso_U_11
_atom_site_aniso_U_22
_atom_site_aniso_U_33
_atom_site_aniso_U_23
_atom_site_aniso_U_13
_atom_site_aniso_U_12
Pt1 0.01626(9) 0.01711(9) 0.01759(9) 0.00203(8) 0.00518(6) -0.00268(8)
Br1 0.02198(18) 0.0348(2) 0.02444(18) 0.00124(14) 0.00189(14) -0.00715(15)
N1 0.0250(16) 0.0202(16) 0.0222(15) 0.0005(12) 0.0079(12) -0.0006(12)
N2 0.0220(15) 0.0208(16) 0.0233(15) 0.0037(12) 0.0080(12) -0.0025(12)
N3 0.0246(16) 0.0181(15) 0.0233(15) 0.0029(11) 0.0059(12) -0.0023(12)
N4 0.0227(16) 0.0227(17) 0.0326(17) 0.0027(13) 0.0048(13) 0.0021(13)
C1 0.0169(16) 0.024(2) 0.0223(16) 0.0049(13) 0.0046(13) -0.0013(13)
C2 0.032(2) 0.029(2) 0.0252(19) -0.0007(15) 0.0114(16) 0.0050(16)
C3 0.0263(19) 0.034(2) 0.0248(18) 0.0059(15) 0.0124(15) 0.0025(16)
C4 0.036(2) 0.021(2) 0.036(2) -0.0049(16) 0.0095(17) -0.0040(16)
C5 0.0237(19) 0.0234(19) 0.0259(18) 0.0022(14) 0.0078(15) -0.0057(15)
C6 0.0209(18) 0.0229(19) 0.0201(17) 0.0003(14) 0.0012(14) -0.0040(14)
C7 0.038(2) 0.020(2) 0.036(2) 0.0098(15) 0.0052(18) -0.0011(16)
C8 0.036(2) 0.023(2) 0.046(2) 0.0073(17) 0.0039(19) 0.0044(17)
C9 0.020(2) 0.037(2) 0.049(2) 0.0030(18) 0.0086(18) 0.0052(16)
O1 0.0418(19) 0.044(2) 0.054(2) 0.0021(16) 0.0069(17) -0.0057(16)
Br2 0.0418(2) 0.0335(2) 0.0517(3) 0.00091(17) 0.0166(2) -0.00270(18)

loop_
_atom_type_symbol
_atom_type_description
_atom_type_scat_dispersion_real
_atom_type_scat_dispersion_imag
_atom_type_scat_source
C C 0.0033 0.0016 'International Tables Vol C Tables 4.2.6.8 and 6.1.1.4'
H H 0.0000 0.0000 'International Tables Vol C Tables 4.2.6.8 and 6.1.1.4'
Br Br -0.2901 2.4595 'International Tables Vol C Tables 4.2.6.8 and 6.1.1.4'
N N 0.0061 0.0033 'International Tables Vol C Tables 4.2.6.8 and 6.1.1.4'
O O 0.0106 0.0060 'International Tables Vol C Tables 4.2.6.8 and 6.1.1.4'
Pt Pt -1.7033 8.3905 'International Tables Vol C Tables 4.2.6.8 and 6.1.1.4'

loop_
_geom_angle_atom_site_label_1
_geom_angle_atom_site_label_2
_geom_angle_atom_site_label_3
_geom_angle
_geom_angle_site_symmetry_1
_geom_angle_site_symmetry_3
C1 Pt1 C1 180.0 3_557 .
C1 Pt1 C6 84.70(13) 3_557 3_557
C1 Pt1 C6 95.30(13) . 3_557
C1 Pt1 C6 95.30(13) 3_557 .
C1 Pt1 C6 84.70(13) . .
C6 Pt1 C6 180.0 3_557 .
C1 Pt1 Br1 87.41(10) 3_557 3_557
C1 Pt1 Br1 92.59(10) . 3_557
C6 Pt1 Br1 85.92(9) 3_557 3_557
C6 Pt1 Br1 94.08(9) . 3_557
C1 Pt1 Br1 92.59(10) 3_557 .
C1 Pt1 Br1 87.41(10) . .
C6 Pt1 Br1 94.07(9) 3_557 .
C6 Pt1 Br1 85.93(9) . .
Br1 Pt1 Br1 180.0 3_557 .
C1 N1 C2 109.8(3) . .
C1 N1 C4 129.0(3) . .
C2 N1 C4 121.1(3) . .
C1 N2 C3 111.0(3) . .
C1 N2 C5 124.3(3) . .
C3 N2 C5 124.5(3) . .
C6 N3 C7 111.3(3) . .
C6 N3 C5 123.6(3) . .
C7 N3 C5 125.0(3) . .
C6 N4 C8 110.5(3) . .
C6 N4 C9 128.7(3) . .
C8 N4 C9 120.7(3) . .
N2 C1 N1 105.5(3) . .
N2 C1 Pt1 122.0(2) . .
N1 C1 Pt1 132.4(2) . .
C3 C2 N1 107.6(3) . .
C3 C2 H2A 126.2 . .
N1 C2 H2A 126.2 . .
C2 C3 N2 106.1(3) . .
C2 C3 H3A 127.0 . .
N2 C3 H3A 127.0 . .
N1 C4 H4A 109.5 . .
N1 C4 H4B 109.5 . .
H4A C4 H4B 109.5 . .
N1 C4 H4C 109.5 . .
H4A C4 H4C 109.5 . .
H4B C4 H4C 109.5 . .
N3 C5 N2 109.1(3) . .
N3 C5 H5A 109.9 . .
N2 C5 H5A 109.9 . .
N3 C5 H5B 109.9 . .
N2 C5 H5B 109.9 . .
H5A C5 H5B 108.3 . .
N4 C6 N3 104.8(3) . .
N4 C6 Pt1 132.7(2) . .
N3 C6 Pt1 122.1(2) . .
C8 C7 N3 106.0(3) . .
C8 C7 H7A 127.0 . .
N3 C7 H7A 127.0 . .
C7 C8 N4 107.3(3) . .
C7 C8 H8A 126.3 . .
N4 C8 H8A 126.3 . .
N4 C9 H9A 109.5 . .
N4 C9 H9B 109.5 . .
H9A C9 H9B 109.5 . .
N4 C9 H9D 109.5 . .
H9A C9 H9D 109.5 . .
H9B C9 H9D 109.5 . .
H1 O1 H2 105(4) . .

loop_
_geom_bond_atom_site_label_1
_geom_bond_atom_site_label_2
_geom_bond_distance
_geom_bond_site_symmetry_2
Pt1 C1 2.071(3) 3_557
Pt1 C1 2.071(3) .
Pt1 C6 2.079(3) 3_557
Pt1 C6 2.079(3) .
Pt1 Br1 2.4863(7) 3_557
Pt1 Br1 2.4863(7) .
N1 C1 1.344(4) .
N1 C2 1.387(4) .
N1 C4 1.463(4) .
N2 C1 1.344(4) .
N2 C3 1.380(4) .
N2 C5 1.460(4) .
N3 C6 1.349(4) .
N3 C7 1.383(4) .
N3 C5 1.445(4) .
N4 C6 1.346(4) .
N4 C8 1.383(5) .
N4 C9 1.467(4) .
C2 C3 1.339(5) .
C2 H2A 0.9500 .
C3 H3A 0.9500 .
C4 H4A 0.9800 .
C4 H4B 0.9800 .
C4 H4C 0.9800 .
C5 H5A 0.9900 .
C5 H5B 0.9900 .
C7 C8 1.343(5) .
C7 H7A 0.9500 .
C8 H8A 0.9500 .
C9 H9A 0.9800 .
C9 H9B 0.9800 .
C9 H9D 0.9800 .
O1 H1 0.84(5) .
O1 H2 0.85(5) .

loop_
_geom_torsion_atom_site_label_1
_geom_torsion_atom_site_label_2
_geom_torsion_atom_site_label_3
_geom_torsion_atom_site_label_4
_geom_torsion
_geom_torsion_site_symmetry_1
C3 N2 C1 N1 -0.6(4) .
C5 N2 C1 N1 174.4(3) .
C3 N2 C1 Pt1 -177.8(2) .
C5 N2 C1 Pt1 -2.8(4) .
C2 N1 C1 N2 0.5(4) .
C4 N1 C1 N2 -176.3(3) .
C2 N1 C1 Pt1 177.2(3) .
C4 N1 C1 Pt1 0.5(6) .
C6 Pt1 C1 N2 -143.3(3) 3_557
C6 Pt1 C1 N2 36.7(3) .
Br1 Pt1 C1 N2 -57.2(3) 3_557
Br1 Pt1 C1 N2 122.8(3) .
C6 Pt1 C1 N1 40.4(3) 3_557
C6 Pt1 C1 N1 -139.6(3) .
Br1 Pt1 C1 N1 126.5(3) 3_557
Br1 Pt1 C1 N1 -53.5(3) .
C1 N1 C2 C3 -0.2(4) .
C4 N1 C2 C3 176.9(3) .
N1 C2 C3 N2 -0.2(4) .
C1 N2 C3 C2 0.5(4) .
C5 N2 C3 C2 -174.5(3) .
C6 N3 C5 N2 54.9(4) .
C7 N3 C5 N2 -127.9(3) .
C1 N2 C5 N3 -48.9(4) .
C3 N2 C5 N3 125.5(3) .
C8 N4 C6 N3 -0.6(4) .
C9 N4 C6 N3 179.8(3) .
C8 N4 C6 Pt1 -173.7(3) .
C9 N4 C6 Pt1 6.7(6) .
C7 N3 C6 N4 0.3(4) .
C5 N3 C6 N4 177.9(3) .
C7 N3 C6 Pt1 174.3(2) .
C5 N3 C6 Pt1 -8.1(4) .
C1 Pt1 C6 N4 -39.5(3) 3_557
C1 Pt1 C6 N4 140.5(3) .
Br1 Pt1 C6 N4 -127.3(3) 3_557
Br1 Pt1 C6 N4 52.7(3) .
C1 Pt1 C6 N3 148.3(3) 3_557
C1 Pt1 C6 N3 -31.7(3) .
Br1 Pt1 C6 N3 60.5(3) 3_557
Br1 Pt1 C6 N3 -119.5(3) .
C6 N3 C7 C8 0.1(4) .
C5 N3 C7 C8 -177.5(3) .
N3 C7 C8 N4 -0.4(4) .
C6 N4 C8 C7 0.6(4) .
C9 N4 C8 C7 -179.7(3) .
